data_8106529
loop_
_publ_author_name
'Lizhen, Chen'
'Pengbao, Lian'
'Jianlong, Wang'

_publ_section_title
;
 Crystal structure of 2,5-diiodo-4-nitro-1H-imidazole hemihydrate,
 C6H4I4N6O5
;
_journal_issue 3
_journal_name_full 'Zeitschrift f\"ur Kristallographie - New Crystal Structures'
_journal_page_first 337
_journal_page_last 338
_journal_paper_doi 10.1515/ncrs-2016-0211
_journal_volume 232
_journal_year 2017
_chemical_formula_moiety '2(C3 H I2 N3 O2), H2 O'
_chemical_formula_sum 'C6 H4 I4 N6 O5'
_chemical_formula_weight 747.75
_chemical_melting_point 498.2
_chemical_name_common 2,5-diiodo-4-nitroimidzole
_chemical_name_systematic 2,5-diiodo-4-nitroimidzole
_space_group_crystal_system orthorhombic
_space_group_IT_number 33
_space_group_name_Hall 'P 2c -2n'
_space_group_name_H-M_alt 'P n a 21'
_symmetry_space_group_name_Hall 'P 2c -2n'
_atom_sites_solution_hydrogens geom
_atom_sites_solution_primary direct
_atom_sites_solution_secondary difmap
_audit_creation_method 'Olex2 1.1'
_cell_angle_alpha 90.00
_cell_angle_beta 90.00
_cell_angle_gamma 90.00
_cell_formula_units_Z 4
_cell_length_a 16.6477(8)
_cell_length_b 8.1899(4)
_cell_length_c 12.2143(6)
_cell_measurement_reflns_used 1955
_cell_measurement_temperature 105.0
_cell_measurement_theta_max 29.3298
_cell_measurement_theta_min 2.9555
_cell_volume 1665.33(14)
_computing_cell_refinement CrysAlis^Pro^
_computing_data_collection CrysAlis^Pro^
_computing_data_reduction CrysAlis^Pro^
_computing_molecular_graphics OLEX2
_computing_publication_material OLEX2
_computing_structure_refinement SHELXL-97
_computing_structure_solution SHELXS-2007
_diffrn_ambient_temperature 105.0
_diffrn_detector_area_resol_mean 16.0971
_diffrn_measured_fraction_theta_full 0.999
_diffrn_measured_fraction_theta_max 0.999
_diffrn_measurement_device_type 'Xcalibur, Eos, Gemini'
_diffrn_measurement_method '\w scans'
_diffrn_radiation_type 'Mo K\a'
_diffrn_radiation_wavelength 0.7107
_diffrn_reflns_av_R_equivalents 0.0391
_diffrn_reflns_av_unetI/netI 0.0626
_diffrn_reflns_limit_h_max 20
_diffrn_reflns_limit_h_min -17
_diffrn_reflns_limit_k_max 10
_diffrn_reflns_limit_k_min -9
_diffrn_reflns_limit_l_max 15
_diffrn_reflns_limit_l_min -12
_diffrn_reflns_number 5074
_diffrn_reflns_theta_full 26.00
_diffrn_reflns_theta_max 26.00
_diffrn_reflns_theta_min 2.96
_diffrn_source 'Enhance (Mo) X-ray Source'
_exptl_absorpt_coefficient_mu 7.511
_exptl_absorpt_correction_T_max 1.00000
_exptl_absorpt_correction_T_min 0.33578
_exptl_absorpt_correction_type multi-scan
_exptl_absorpt_process_details
;
CrysAlisPro, Agilent Technologies,Version 1.171.35.11 
Empirical absorption correction using spherical harmonics,
implemented in SCALE3 ABSPACK scaling algorithm.
;
_exptl_crystal_colour colorless
_exptl_crystal_density_diffrn 2.982
_exptl_crystal_density_method 'not measured'
_exptl_crystal_description block
_exptl_crystal_F_000 1336
_exptl_crystal_size_max 0.20
_exptl_crystal_size_mid 0.05
_exptl_crystal_size_min 0.03
_refine_diff_density_max 1.014
_refine_diff_density_min -1.121
_refine_diff_density_rms 0.205
_refine_ls_extinction_method none
_refine_ls_goodness_of_fit_ref 1.047
_refine_ls_hydrogen_treatment mixed
_refine_ls_matrix_type full
_refine_ls_number_parameters 190
_refine_ls_number_reflns 2623
_refine_ls_number_restraints 7
_refine_ls_restrained_S_all 1.047
_refine_ls_R_factor_all 0.0453
_refine_ls_R_factor_gt 0.0406
_refine_ls_shift/su_max 0.000
_refine_ls_shift/su_mean 0.000
_refine_ls_structure_factor_coef Fsqd
_refine_ls_weighting_details
;
w=1/[\s^2^(Fo^2^)+(0.0327P)^2^+0.0000P]
 where P=(Fo^2^+2Fc^2^)/3
;
_refine_ls_weighting_scheme calc
_refine_ls_wR_factor_gt 0.0812
_refine_ls_wR_factor_ref 0.0859
_reflns_number_gt 2415
_reflns_number_total 2623
_reflns_threshold_expression >2sigma(I)
_cod_data_source_file suppl_ncrs-2016-0211_suppl.cif
_cod_data_source_block exp_01
_cod_database_code 8106529
_shelx_space_group_comment
;
The symmetry employed for this shelxl refinement is uniquely defined
by the following loop, which should always be used as a source of
symmetry information in preference to the above space-group names.
They are only intended as comments.
;

loop_
_space_group_symop_id
_space_group_symop_operation_xyz
1 'x, y, z'
2 '-x, -y, z+1/2'
3 '-x+1/2, y+1/2, z+1/2'
4 'x+1/2, -y+1/2, z'

loop_
_atom_site_label
_atom_site_type_symbol
_atom_site_fract_x
_atom_site_fract_y
_atom_site_fract_z
_atom_site_U_iso_or_equiv
_atom_site_adp_type
_atom_site_occupancy
_atom_site_symmetry_multiplicity
_atom_site_calc_flag
_atom_site_refinement_flags
_atom_site_disorder_assembly
_atom_site_disorder_group
I2 I -0.14312(5) -0.88353(9) 0.40901(6) 0.0238(2) Uani 1 1 d . . .
I4 I -0.36380(4) -0.88314(10) -0.18561(7) 0.0275(2) Uani 1 1 d . . .
I3 I -0.07061(5) -0.53633(10) -0.36457(7) 0.0239(2) Uani 1 1 d . . .
I1 I -0.44147(5) -0.55554(9) 0.23468(7) 0.0249(2) Uani 1 1 d . . .
N1 N -0.2932(6) -0.7256(11) 0.3181(8) 0.015(2) Uani 1 1 d . . .
H1 H -0.2788 -0.7496 0.2507 0.018 Uiso 1 1 calc R . .
N5 N -0.2201(6) -0.7017(11) -0.2809(9) 0.019(2) Uani 1 1 d . . .
H5 H -0.2394 -0.7089 -0.3478 0.023 Uiso 1 1 calc R . .
N2 N -0.2894(5) -0.7149(11) 0.5013(7) 0.013(2) Uani 1 1 d . . .
N4 N -0.2107(5) -0.7342(11) -0.0995(8) 0.018(2) Uani 1 1 d . . .
C2 C -0.3610(6) -0.6420(15) 0.3484(10) 0.013(2) Uani 1 1 d . . .
C6 C -0.1437(7) -0.6494(16) -0.1412(11) 0.020(3) Uani 1 1 d . . .
C4 C -0.2544(6) -0.7631(13) -0.1870(9) 0.015(2) Uani 1 1 d U . .
C3 C -0.3571(7) -0.6371(13) 0.4624(10) 0.014(3) Uani 1 1 d . . .
C1 C -0.2519(6) -0.7651(13) 0.4110(10) 0.018(3) Uani 1 1 d . . .
C5 C -0.1511(7) -0.6283(13) -0.2503(11) 0.019(3) Uani 1 1 d . . .
O3 O -0.0343(5) -0.4983(11) -0.1007(8) 0.034(2) Uani 1 1 d . . .
O2 O -0.3993(5) -0.5673(11) 0.6331(8) 0.037(2) Uani 1 1 d . . .
O5 O -0.2339(5) -0.8185(12) 0.1276(8) 0.042(2) Uani 1 1 d . . .
H5A H -0.2006 -0.8961 0.1364 0.063 Uiso 1 1 d R . .
H5B H -0.2264 -0.7756 0.0650 0.063 Uiso 1 1 d R . .
N3 N -0.4131(6) -0.5641(11) 0.5348(9) 0.022(2) Uani 1 1 d . . .
O1 O -0.4750(5) -0.5059(11) 0.4962(8) 0.035(2) Uani 1 1 d . . .
O4 O -0.0848(6) -0.6476(14) 0.0278(7) 0.048(3) Uani 1 1 d . . .
N6 N -0.0841(7) -0.5957(13) -0.0647(9) 0.031(3) Uani 1 1 d . . .

loop_
_atom_site_aniso_label
_atom_site_aniso_U_11
_atom_site_aniso_U_22
_atom_site_aniso_U_33
_atom_site_aniso_U_23
_atom_site_aniso_U_13
_atom_site_aniso_U_12
I2 0.0180(4) 0.0260(4) 0.0275(5) -0.0056(4) -0.0029(4) 0.0077(3)
I4 0.0166(4) 0.0256(5) 0.0404(6) 0.0047(4) 0.0001(4) -0.0033(3)
I3 0.0216(4) 0.0253(4) 0.0248(4) 0.0036(4) 0.0053(4) -0.0015(3)
I1 0.0207(4) 0.0221(4) 0.0320(5) 0.0083(4) -0.0124(4) -0.0016(3)
N1 0.020(5) 0.021(5) 0.005(4) -0.002(4) -0.001(4) 0.002(4)
N5 0.019(5) 0.015(5) 0.023(5) -0.004(4) -0.003(4) 0.006(4)
N2 0.015(5) 0.016(5) 0.009(4) -0.003(4) 0.003(4) 0.001(4)
N4 0.012(5) 0.022(5) 0.021(5) -0.005(5) 0.008(5) 0.005(4)
C2 0.010(6) 0.018(6) 0.013(6) -0.002(5) -0.001(4) -0.001(4)
C6 0.009(6) 0.022(6) 0.028(7) -0.009(5) -0.008(5) 0.000(5)
C4 0.013(4) 0.016(4) 0.016(4) -0.002(4) 0.007(4) 0.007(3)
C3 0.014(7) 0.008(6) 0.021(6) 0.004(5) 0.005(5) 0.004(4)
C1 0.013(6) 0.016(6) 0.023(6) -0.007(5) -0.003(6) -0.003(5)
C5 0.012(6) 0.015(6) 0.028(7) -0.003(5) 0.008(5) 0.008(4)
O3 0.030(5) 0.035(5) 0.037(5) -0.011(5) -0.001(5) 0.000(5)
O2 0.036(5) 0.048(6) 0.026(5) 0.003(5) 0.015(5) 0.003(5)
O5 0.049(6) 0.057(6) 0.019(5) 0.001(5) 0.004(5) 0.017(5)
N3 0.018(6) 0.016(5) 0.032(6) -0.008(5) 0.004(5) -0.010(4)
O1 0.009(5) 0.048(6) 0.048(6) -0.009(5) 0.004(4) 0.003(4)
O4 0.048(7) 0.078(8) 0.019(5) 0.000(5) -0.017(5) -0.014(6)
N6 0.027(7) 0.035(6) 0.030(6) 0.001(6) 0.012(5) 0.011(5)

loop_
_atom_type_symbol
_atom_type_description
_atom_type_scat_dispersion_real
_atom_type_scat_dispersion_imag
_atom_type_scat_source
C C 0.0033 0.0016 'International Tables Vol C Tables 4.2.6.8 and 6.1.1.4'
H H 0.0000 0.0000 'International Tables Vol C Tables 4.2.6.8 and 6.1.1.4'
I I -0.4742 1.8119 'International Tables Vol C Tables 4.2.6.8 and 6.1.1.4'
N N 0.0061 0.0033 'International Tables Vol C Tables 4.2.6.8 and 6.1.1.4'
O O 0.0106 0.0060 'International Tables Vol C Tables 4.2.6.8 and 6.1.1.4'

loop_
_geom_angle_atom_site_label_1
_geom_angle_atom_site_label_2
_geom_angle_atom_site_label_3
_geom_angle
_geom_angle_site_symmetry_1
_geom_angle_site_symmetry_3
C2 N1 H1 126.0 . .
C1 N1 H1 126.0 . .
C1 N1 C2 107.9(9) . .
C4 N5 H5 126.7 . .
C5 N5 H5 126.7 . .
C5 N5 C4 106.6(10) . .
C1 N2 C3 103.9(9) . .
C4 N4 C6 103.5(10) . .
N1 C2 I1 121.7(8) . .
N1 C2 C3 104.2(10) . .
C3 C2 I1 134.0(9) . .
N4 C6 N6 117.6(11) . .
C5 C6 N4 110.4(11) . .
C5 C6 N6 131.9(12) . .
N5 C4 I4 123.1(8) . .
N4 C4 I4 124.5(8) . .
N4 C4 N5 112.4(9) . .
N2 C3 C2 111.6(10) . .
N2 C3 N3 121.2(11) . .
C2 C3 N3 127.2(11) . .
N1 C1 I2 123.0(8) . .
N2 C1 I2 124.6(8) . .
N2 C1 N1 112.3(9) . .
N5 C5 I3 121.7(10) . .
C6 C5 I3 130.6(10) . .
C6 C5 N5 107.1(11) . .
H5A O5 H5B 109.1 . .
O2 N3 C3 118.7(11) . .
O2 N3 O1 122.9(11) . .
O1 N3 C3 118.4(10) . .
O3 N6 C6 115.6(11) . .
O4 N6 C6 119.7(12) . .
O4 N6 O3 124.6(12) . .

loop_
_geom_bond_atom_site_label_1
_geom_bond_atom_site_label_2
_geom_bond_distance
_geom_bond_site_symmetry_2
I2 C1 2.054(11) .
I4 C4 2.069(11) .
I3 C5 2.076(12) .
I1 C2 2.056(11) .
N1 H1 0.8800 .
N1 C2 1.371(13) .
N1 C1 1.366(15) .
N5 H5 0.8800 .
N5 C4 1.377(14) .
N5 C5 1.350(15) .
N2 C3 1.379(14) .
N2 C1 1.331(14) .
N4 C6 1.409(15) .
N4 C4 1.314(14) .
C2 C3 1.394(15) .
C6 C5 1.349(18) .
C6 N6 1.432(16) .
C3 N3 1.417(14) .
O3 N6 1.232(14) .
O2 N3 1.223(14) .
O5 H5A 0.8504 .
O5 H5B 0.8501 .
N3 O1 1.230(12) .
O4 N6 1.208(14) .

loop_
_geom_torsion_atom_site_label_1
_geom_torsion_atom_site_label_2
_geom_torsion_atom_site_label_3
_geom_torsion_atom_site_label_4
_geom_torsion
_geom_torsion_site_symmetry_1
_geom_torsion_site_symmetry_2
_geom_torsion_site_symmetry_3
_geom_torsion_site_symmetry_4
I1 C2 C3 N2 179.9(8) . . . .
I1 C2 C3 N3 0(2) . . . .
N1 C2 C3 N2 -0.1(14) . . . .
N1 C2 C3 N3 -180.0(10) . . . .
N2 C3 N3 O2 2.0(16) . . . .
N2 C3 N3 O1 -175.2(10) . . . .
N4 C6 C5 I3 -173.0(7) . . . .
N4 C6 C5 N5 -1.8(14) . . . .
N4 C6 N6 O3 -167.7(10) . . . .
N4 C6 N6 O4 13.1(17) . . . .
C2 N1 C1 I2 -177.4(7) . . . .
C2 N1 C1 N2 1.1(12) . . . .
C2 C3 N3 O2 -178.2(12) . . . .
C2 C3 N3 O1 4.7(18) . . . .
C6 N4 C4 I4 -179.3(8) . . . .
C6 N4 C4 N5 -0.4(12) . . . .
C4 N5 C5 I3 173.6(7) . . . .
C4 N5 C5 C6 1.5(13) . . . .
C4 N4 C6 C5 1.4(13) . . . .
C4 N4 C6 N6 178.5(10) . . . .
C3 N2 C1 I2 177.4(8) . . . .
C3 N2 C1 N1 -1.1(12) . . . .
C1 N1 C2 I1 179.4(8) . . . .
C1 N1 C2 C3 -0.6(13) . . . .
C1 N2 C3 C2 0.8(13) . . . .
C1 N2 C3 N3 -179.4(10) . . . .
C5 N5 C4 I4 178.2(7) . . . .
C5 N5 C4 N4 -0.7(12) . . . .
C5 C6 N6 O3 9(2) . . . .
C5 C6 N6 O4 -170.5(14) . . . .
N6 C6 C5 I3 10(2) . . . .
N6 C6 C5 N5 -178.4(12) . . . .
